data_2003706
loop_
_publ_author_name
'Olszak, T. A.'
'Peeters, O. M.'
'Blaton, N. M.'
'De Ranter, C. J.'

_publ_section_title
;
 5-Nitrofuran-2-aldoxime
;
_journal_issue 7
_journal_name_full 'Acta Crystallographica Section C'
_journal_page_first 1304
_journal_page_last 1306
_journal_paper_doi 10.1107/S0108270194008425
_journal_volume 51
_journal_year 1995
_chemical_compound_source
;
 Norwich Eaton Pharmaceuticals, Inc. (Norwich, New York)
;
_chemical_formula_analytical 'C5 H4 N2 O4 '
_chemical_formula_moiety 'C5 H4 N2 O4 '
_chemical_formula_structural 'C5 H4 N2 O4 '
_chemical_formula_sum 'C5 H4 N2 O4'
_chemical_formula_weight 156.10
_chemical_name_systematic
;
5-nitro-2-aldoxime
;
_space_group_IT_number 19
_symmetry_cell_setting orthorhombic
_symmetry_space_group_name_Hall 'P 2ac 2ab'
_symmetry_space_group_name_H-M 'P 21 21 21'
_cell_angle_alpha 90.00
_cell_angle_beta 90.00
_cell_angle_gamma 90.00
_cell_formula_units_Z 4
_cell_length_a 5.3330(4)
_cell_length_b 5.6330(6)
_cell_length_c 21.203(3)
_cell_measurement_radiation 'Mo K\a'
_cell_measurement_reflns_used 50
_cell_measurement_temperature 293
_cell_measurement_theta_max 28.44
_cell_measurement_theta_min 21.50
_cell_measurement_wavelength .71069
_cell_volume 636.95(12)
_computing_cell_refinement 'DIF4,  (STOE & CIE, 1992a)'
_computing_data_collection 'DIF4,  (STOE & CIE, 1992a)'
_computing_data_reduction 'REDU4, (STOE & CIE, 1992b)'
_computing_molecular_graphics 'ORTEX2.1 (McArdle, 1994)'
_computing_publication_material 'PARST (Nardelli, 1983)'
_computing_structure_refinement 'SHELXL-93 (Sheldrick, 1993)'
_computing_structure_solution 'SHELXS-86 (Sheldrick, 1985)'
_diffrn_ambient_temperature 293
_diffrn_measurement_device 'STOE STADI-4 four-circle diffractometer  '
_diffrn_measurement_method '\w scan                                 '
_diffrn_radiation_type 'Mo K\a'
_diffrn_radiation_wavelength .71069
_diffrn_reflns_av_R_equivalents 0.0123
_diffrn_reflns_av_sigmaI/netI 0.0172
_diffrn_reflns_limit_h_max 6
_diffrn_reflns_limit_h_min -6
_diffrn_reflns_limit_k_max 7
_diffrn_reflns_limit_k_min 0
_diffrn_reflns_limit_l_max 27
_diffrn_reflns_limit_l_min -27
_diffrn_reflns_number 3176
_diffrn_reflns_theta_max 27.50
_diffrn_reflns_theta_min 1.92
_diffrn_standards_decay_% <3.0
_diffrn_standards_interval_time 60
_diffrn_standards_number 3
_exptl_absorpt_coefficient_mu .1347
_exptl_crystal_colour colourless
_exptl_crystal_density_diffrn 1.6278
_exptl_crystal_description block
_exptl_crystal_F_000 320
_exptl_crystal_size_max 0.10
_exptl_crystal_size_mid 0.10
_exptl_crystal_size_min 0.20
_refine_diff_density_max 0.189
_refine_diff_density_min -0.146
_refine_ls_extinction_method 'none  '
_refine_ls_goodness_of_fit_all 1.035
_refine_ls_goodness_of_fit_obs 1.101
_refine_ls_hydrogen_treatment refall
_refine_ls_matrix_type full
_refine_ls_number_parameters 116
_refine_ls_number_reflns 1451
_refine_ls_number_restraints 0
_refine_ls_restrained_S_all 1.062
_refine_ls_restrained_S_obs 1.101
_refine_ls_R_factor_all 0.0371
_refine_ls_R_factor_obs 0.0255
_refine_ls_shift/esd_max 0.002
_refine_ls_shift/esd_mean 0.000
_refine_ls_structure_factor_coef Fsqd
_refine_ls_weighting_scheme
;
calc w = 1/[\s^2^(F~o~^2^)+(0.0497P)^2^]
where P = (F~o~^2^+2F~c~^2^)/3
;
_refine_ls_wR_factor_all 0.0719
_refine_ls_wR_factor_obs 0.0685
_reflns_number_observed 1244
_reflns_number_total 1458
_reflns_observed_criterion >2.0sigma(F^2^)
_cod_data_source_file na1116.cif
_cod_data_source_block Y
_cod_original_cell_volume 637.00(10)
_cod_original_sg_symbol_H-M 'P  21 21 21   '
_cod_original_formula_sum 'C5 H4 N2 O4 '
_cod_database_code 2003706

loop_
_symmetry_equiv_pos_as_xyz
'x, y, z'
'x+1/2, -y+1/2, -z'
'-x, y+1/2, -z+1/2'
'-x+1/2, -y, z+1/2'

loop_
_atom_site_aniso_label
_atom_site_aniso_U_11
_atom_site_aniso_U_12
_atom_site_aniso_U_13
_atom_site_aniso_U_22
_atom_site_aniso_U_23
_atom_site_aniso_U_33
O1 .0360(4) -.0035(3) -.0047(3) .0352(4) .0036(3) .0425(4)
C2 .0362(5) -.0016(4) .0019(4) .0318(5) .0013(5) .0389(5)
C21 .0453(6) -.0040(5) -.0041(5) .0393(6) -.0011(5) .0439(6)
N22 .0524(6) -.0063(5) -.0005(5) .0402(6) -.0049(5) .0460(5)
O23 .0550(5) -.0196(5) -.0019(5) .0479(5) .0108(4) .0636(5)
C3 .0353(5) -.0051(6) -.0016(5) .0446(7) .0067(5) .0503(6)
C4 .0363(6) -.0070(6) -.0066(5) .0468(7) .0012(5) .0470(6)
C5 .0362(5) -.0022(4) .0008(4) .0319(5) -.0022(5) .0372(5)
N50 .0416(5) -.0027(4) .0061(4) .0334(5) -.0002(4) .0476(5)
O501 .0515(5) -.0055(5) -.0042(5) .0468(6) .0150(4) .0771(7)
O502 .0589(5) -.0247(5) .0016(5) .0520(6) -.0057(5) .0649(6)

loop_
_atom_site_label
_atom_site_fract_x
_atom_site_fract_y
_atom_site_fract_z
_atom_site_U_iso_or_equiv
_atom_site_thermal_displace_type
_atom_site_type_symbol
O1 .0306(2) .4555(1) .11689(4) .0379(2) aniso O
C2 .1844(2) .2700(2) .10019(5) .0356(3) aniso C
C21 .0793(2) .1147(2) .05255(6) .0428(3) aniso C
N22 .1849(2) -.0599(2) .02526(5) .0462(3) aniso N
O23 .4288(2) -.0945(2) .04624(5) .0555(3) aniso O
C3 .3979(2) .2736(3) .13548(6) .0434(3) aniso C
C4 .3785(2) .4712(2) .17634(6) .0434(4) aniso C
C5 .1566(2) .5710(2) .16251(5) .0351(3) aniso C
N50 .0398(2) .7762(2) .18854(5) .0409(3) aniso N
O501 -.1643(2) .8378(2) .16800(5) .0585(4) aniso O
O502 .1553(2) .8787(2) .23016(5) .0586(3) aniso O
H21 -.089(3) .141(3) .0426(7) .044(4) iso H
H23 .492(4) -.202(4) .0221(9) .090(7) iso H
H3 .521(3) .167(3) .1324(8) .061(5) iso H
H4 .484(3) .525(3) .2071(7) .057(5) iso H

loop_
_atom_type_symbol
_atom_type_description
_atom_type_scat_source
_atom_type_scat_dispersion_real
_atom_type_scat_dispersion_imag
C C 'International Tables Vol C Tables 4.2.6.8 and 6.1.1.4' 0.0033 0.001
H H 'International Tables Vol C Tables 4.2.6.8 and 6.1.1.4' 0.0000 0.000
N N 'International Tables Vol C Tables 4.2.6.8 and 6.1.1.4' 0.0061 0.003
O O 'International Tables Vol C Tables 4.2.6.8 and 6.1.1.4' 0.0106 0.006

loop_
_geom_angle_atom_site_label_1
_geom_angle_atom_site_label_2
_geom_angle_atom_site_label_3
_geom_angle
_geom_angle_publ_flag
C2 O1 C5 104.80(10) yes
O1 C2 C3 110.20(10) yes
O1 C2 C21 114.10(10) yes
C21 C2 C3 135.60(10) yes
C2 C21 H21 116.0(10) no
C2 C21 N22 127.80(10) yes
N22 C21 H21 116.0(10) no
C21 N22 O23 112.20(10) yes
N22 O23 H23 106.0(10) yes
C2 C3 H3 125.0(10) no
C2 C3 C4 106.60(10) yes
C4 C3 H3 129.0(10) no
C3 C4 H4 131.0(10) no
C3 C4 C5 105.10(10) yes
C5 C4 H4 124.0(10) no
O1 C5 C4 113.20(10) yes
C4 C5 N50 129.80(10) yes
O1 C5 N50 116.90(10) yes
C5 N50 O502 116.30(10) yes
C5 N50 O501 118.80(10) yes
O501 N50 O502 124.90(10) yes

loop_
_geom_bond_atom_site_label_1
_geom_bond_atom_site_label_2
_geom_bond_distance
_geom_bond_publ_flag
O1 C2 1.3740(10) yes
O1 C5 1.3460(10) yes
C2 C21 1.4490(10) yes
C2 C3 1.3630(10) yes
C21 N22 1.2720(10) yes
C21 H21 .930(10) no
N22 O23 1.3880(10) yes
O23 H23 .86(2) yes
C3 C4 1.4150(10) yes
C3 H3 .890(10) no
C4 C5 1.3420(10) yes
C4 H4 .910(10) no
C5 N50 1.4240(10) yes
N50 O501 1.2220(10) yes
N50 O502 1.2210(10) yes

loop_
_geom_torsion_atom_site_label_1
_geom_torsion_atom_site_label_2
_geom_torsion_atom_site_label_3
_geom_torsion_atom_site_label_4
_geom_torsion
_geom_torsion_publ_flag
C2 O1 C5 N50 179.40(10) no
C2 O1 C5 C4 -.50(10) no
C5 O1 C2 C3 .40(10) no
C5 O1 C2 C21 177.80(10) no
O1 C2 C3 C4 -.20(10) no
O1 C2 C3 H3 179.0(10) no
O1 C2 C21 N22 174.90(10) no
O1 C2 C21 H21 -8.0(10) no
C21 C2 C3 C4 -176.80(10) no
C21 C2 C3 H3 2.0(10) no
C3 C2 C21 H21 167.0(10) no
C3 C2 C21 N22 -8.6(3) no
C2 C21 N22 O23 .2(2) no
H21 C21 N22 O23 -175.0(10) no
C21 N22 O23 H23 -172.0(10) no
C2 C3 C4 C5 -.10(10) no
C2 C3 C4 H4 178.0(10) no
H3 C3 C4 H4 0(2) no
H3 C3 C4 C5 -178.0(10) no
C3 C4 C5 O1 .40(10) no
C3 C4 C5 N50 -179.50(10) no
H4 C4 C5 O1 -177.0(10) no
H4 C4 C5 N50 2.0(10) no
C4 C5 N50 O501 179.00(10) no
O1 C5 N50 O501 -.8(2) no
C4 C5 N50 O502 -.5(2) no
O1 C5 N50 O502 179.60(10) no
